data_1529589
loop_
_publ_author_name
'Bancroft, D.P.'
'Cotton, F.A.'
'Falvello, L.R.'
'Han, S.'
'Schwotzer, W.'

_publ_section_title
;
 Dinuclear, metal-metal-bonded platinum(III) compounds. 4. Structural
 studies of several compounds with sulfate or hydrogenphosphate ions
;
_journal_name_full 'Inorganica Chimica Acta'
_journal_page_first 147
_journal_page_last 153
_journal_volume 87
_journal_year 1984
_chemical_formula_sum 'H8 Na2 O18 P4 Pt2'
_chemical_name_systematic 'Na2 Pt2 (H P O4)4 (H2 O)2'
_space_group_IT_number 2
_symmetry_space_group_name_Hall '-P 1'
_symmetry_space_group_name_H-M 'P -1'
_cell_angle_alpha 82.66
_cell_angle_beta 98.29
_cell_angle_gamma 114.27
_cell_formula_units_Z 2
_cell_length_a 7.912
_cell_length_b 7.983
_cell_length_c 13.732
_cell_volume 780.157
_citation_journal_id_ASTM ICHAA3
_cod_data_source_file Bancroft_ICHAA3_1984_1030.cif
_cod_data_source_block H8Na2O18P4Pt2
_cod_original_cell_volume 780.1573
_cod_database_code 1529589

loop_
_symmetry_equiv_pos_as_xyz
x,y,z
-x,-y,-z

loop_
_atom_site_label
_atom_site_type_symbol
_atom_site_fract_x
_atom_site_fract_y
_atom_site_fract_z
_atom_site_occupancy
_atom_site_U_iso_or_equiv
O9 O-2 -0.14 0.239 0.136 1 0.0
O15 O-2 0.91 0.572 0.731 1 0.0
O18 O-2 0.446 0.829 0.319 1 0.0
O10 O-2 0.743 0.391 0.355 1 0.0
P1 P+5 0.1357 0.3061 -0.1368 1 0.0
O5 O-2 0.81 0.523 0.555 1 0.0
O13 O-2 0.47 0.301 0.048 1 0.0
O4 O-2 -0.283 0.041 -0.038 1 0.0
Na2 Na+1 0.624 0.37 -0.1349 1 0.0
O7 O-2 0.702 0.724 0.393 1 0.0
O11 O-2 -0.033 0.282 -0.215 1 0.0
O6 O-2 0.386 0.405 0.341 1 0.0
P3 P+5 0.8126 0.6297 0.641 1 0.0
O17 O-2 0.744 0.052 0.4 1 0.0
Na1 Na+1 -0.114 0.188 -0.4095 1 0.0
O16 O-2 0.913 0.84 0.613 1 0.0
P4 P+5 0.6039 0.8541 0.4019 1 0.0
O3 O-2 0.19 0.142 0.143 1 0.0
Pt2 Pt+3 0.5922 0.462 0.44715 1 0.0
Pt1 Pt+3 -0.0465 0.0899 0.05039 1 0.0
O14 O-2 0.483 0.088 0.193 1 0.0
O8 O-2 0.489 0.199 0.502 1 0.0
O12 O-2 0.302 0.477 -0.166 1 0.0
O2 O-2 0.084 0.323 -0.034 1 0.0
O1 O-2 -0.176 -0.136 0.139 1 0.0
P2 P+5 0.3554 0.1178 0.1062 1 0.0
